data_7103529
loop_
_publ_author_name
'Wang, Ning'
'Wang, Mei'
'Zhang, Tingting'
'Li, Ping'
'Liu, Jihong'
'Sun, Licheng'

_publ_section_title
;
 A proton-hydride diiron complex with a base-containing diphosphine
 ligand relevant to the [FeFe]-hydrogenase active site.
;
_journal_issue 44
_journal_name_full 'Chemical communications (Cambridge, England)'
_journal_page_first 5800
_journal_page_last 5802
_journal_paper_doi 10.1039/b811352a
_journal_year 2008
_chemical_formula_moiety 'C38 H41 F6 Fe2 N O11 P2 S4'
_chemical_formula_sum 'C38 H41 F6 Fe2 N O11 P2 S4'
_chemical_formula_weight 1103.60
_chemical_name_systematic
;
?
;
_space_group_IT_number 15
_symmetry_cell_setting monoclinic
_symmetry_space_group_name_Hall '-C 2yc'
_symmetry_space_group_name_H-M 'C 1 2/c 1'
_atom_sites_solution_hydrogens geom
_atom_sites_solution_primary direct
_atom_sites_solution_secondary difmap
_audit_creation_method SHELXL-97
_cell_angle_alpha 90.00
_cell_angle_beta 92.072(8)
_cell_angle_gamma 90.00
_cell_formula_units_Z 8
_cell_length_a 37.62(2)
_cell_length_b 11.521(7)
_cell_length_c 21.396(14)
_cell_measurement_reflns_used 2176
_cell_measurement_temperature 298(2)
_cell_measurement_theta_max 18.71
_cell_measurement_theta_min 2.17
_cell_volume 9267(10)
_computing_cell_refinement 'Bruker SMART'
_computing_data_collection 'Bruker SMART'
_computing_data_reduction 'Bruker SAINT'
_computing_molecular_graphics 'Bruker SHELXTL'
_computing_publication_material 'Bruker SHELXTL'
_computing_structure_refinement 'Bruker SHELXTL'
_computing_structure_solution 'Bruker SHELXTL'
_diffrn_ambient_temperature 273(2)
_diffrn_measured_fraction_theta_full 1.000
_diffrn_measured_fraction_theta_max 1.000
_diffrn_measurement_device_type 'CCD area detector'
_diffrn_measurement_method 'phi and omega scans'
_diffrn_radiation_monochromator graphite
_diffrn_radiation_source 'fine-focus sealed tube'
_diffrn_radiation_type MoK\a
_diffrn_radiation_wavelength 0.71073
_diffrn_reflns_av_R_equivalents 0.0625
_diffrn_reflns_av_sigmaI/netI 0.0790
_diffrn_reflns_limit_h_max 44
_diffrn_reflns_limit_h_min -32
_diffrn_reflns_limit_k_max 13
_diffrn_reflns_limit_k_min -13
_diffrn_reflns_limit_l_max 23
_diffrn_reflns_limit_l_min -25
_diffrn_reflns_number 21888
_diffrn_reflns_theta_full 25.00
_diffrn_reflns_theta_max 25.00
_diffrn_reflns_theta_min 1.85
_exptl_absorpt_coefficient_mu 0.956
_exptl_absorpt_correction_T_max 0.926
_exptl_absorpt_correction_T_min 0.831
_exptl_absorpt_correction_type multi-scan
_exptl_absorpt_process_details SADABS
_exptl_crystal_colour red
_exptl_crystal_density_diffrn 1.582
_exptl_crystal_density_method 'not measured'
_exptl_crystal_description needle
_exptl_crystal_F_000 4512
_exptl_crystal_size_max 0.19
_exptl_crystal_size_mid 0.12
_exptl_crystal_size_min 0.08
_refine_diff_density_max 0.538
_refine_diff_density_min -0.400
_refine_diff_density_rms 0.071
_refine_ls_extinction_method SHELXL
_refine_ls_goodness_of_fit_ref 0.965
_refine_ls_hydrogen_treatment mixed
_refine_ls_matrix_type full
_refine_ls_number_parameters 593
_refine_ls_number_reflns 8159
_refine_ls_number_restraints 3
_refine_ls_restrained_S_all 0.968
_refine_ls_R_factor_all 0.0992
_refine_ls_R_factor_gt 0.0488
_refine_ls_shift/su_max 0.001
_refine_ls_shift/su_mean 0.000
_refine_ls_structure_factor_coef Fsqd
_refine_ls_weighting_details 'calc w=1/[\s^2^(Fo^2^)+(0.0486P)^2^+0.0000P] where P=(Fo^2^+2Fc^2^)/3'
_refine_ls_weighting_scheme calc
_refine_ls_wR_factor_gt 0.1021
_refine_ls_wR_factor_ref 0.1167
_reflns_number_gt 4786
_reflns_number_total 8159
_reflns_threshold_expression >2sigma(I)
_cod_data_source_file b811352a.txt
_cod_data_source_block '[1(HNHu)](OTf)2'
_cod_depositor_comments
;
The following automatic conversions were performed:
'_symmetry_cell_setting' value 'Monoclinic' changed to 'monoclinic'
according to '/home/saulius/struct/CIF-dictionaries/cif_core.dic'
dictionary named 'cif_core.dic' version 2.4.1 from 2010-06-29.

Automatic conversion script
Id: cif_fix_enum 1527 2010-12-29 10:47:43Z saulius 
;
_cod_original_sg_symbol_H-M 'C2/c '
_cod_database_code 7103529

loop_
_symmetry_equiv_pos_as_xyz
'x, y, z'
'-x, y, -z+1/2'
'x+1/2, y+1/2, z'
'-x+1/2, y+1/2, -z+1/2'
'-x, -y, -z'
'x, -y, z-1/2'
'-x+1/2, -y+1/2, -z'
'x+1/2, -y+1/2, z-1/2'

loop_
_atom_site_label
_atom_site_type_symbol
_atom_site_fract_x
_atom_site_fract_y
_atom_site_fract_z
_atom_site_U_iso_or_equiv
_atom_site_adp_type
_atom_site_occupancy
_atom_site_symmetry_multiplicity
_atom_site_calc_flag
_atom_site_refinement_flags
_atom_site_disorder_assembly
_atom_site_disorder_group
Fe2 Fe 0.158921(15) 0.36935(5) 0.01271(3) 0.03475(17) Uani 1 1 d . . .
Fe1 Fe 0.139901(18) 0.57369(5) -0.02948(3) 0.0486(2) Uani 1 1 d . . .
P1 P 0.13329(3) 0.31940(9) 0.10053(5) 0.0361(3) Uani 1 1 d . . .
P2 P 0.13607(3) 0.22397(9) -0.04474(5) 0.0370(3) Uani 1 1 d . . .
S2 S 0.17519(3) 0.54016(9) 0.05593(5) 0.0449(3) Uani 1 1 d . . .
S1 S 0.17707(3) 0.45135(9) -0.07660(5) 0.0441(3) Uani 1 1 d . . .
O4 O 0.21765(8) 0.2247(3) 0.05455(14) 0.0550(8) Uani 1 1 d . . .
N1 N 0.09989(10) 0.1149(3) 0.05910(16) 0.0393(9) Uani 1 1 d . . .
C25 C 0.16640(11) 0.1410(3) -0.09162(19) 0.0399(10) Uani 1 1 d . . .
C13 C 0.16087(11) 0.3433(3) 0.17037(18) 0.0408(11) Uani 1 1 d . . .
C4 C 0.19463(12) 0.2825(3) 0.03703(18) 0.0384(10) Uani 1 1 d . . .
C30 C 0.20138(12) 0.1734(4) -0.09939(19) 0.0466(11) Uani 1 1 d . . .
H30A H 0.2104 0.2378 -0.0780 0.056 Uiso 1 1 calc R . .
C31 C 0.10265(12) 0.2651(3) -0.1044(2) 0.0419(11) Uani 1 1 d . . .
C8 C 0.12539(11) 0.1623(3) 0.10729(18) 0.0394(10) Uani 1 1 d . . .
H8A H 0.1479 0.1221 0.1043 0.047 Uiso 1 1 calc R . .
H8B H 0.1164 0.1463 0.1483 0.047 Uiso 1 1 calc R . .
C9 C 0.11633(12) 0.0984(3) -0.00353(18) 0.0420(11) Uani 1 1 d . . .
H9A H 0.0982 0.0654 -0.0315 0.050 Uiso 1 1 calc R . .
H9B H 0.1348 0.0403 0.0019 0.050 Uiso 1 1 calc R . .
C14 C 0.16080(13) 0.4513(4) 0.1991(2) 0.0558(13) Uani 1 1 d . . .
H14A H 0.1447 0.5077 0.1852 0.067 Uiso 1 1 calc R . .
C10 C 0.08538(12) -0.0022(4) 0.08011(19) 0.0469(11) Uani 1 1 d . . .
H10A H 0.0701 -0.0337 0.0467 0.056 Uiso 1 1 calc R . .
H10B H 0.1051 -0.0554 0.0868 0.056 Uiso 1 1 calc R . .
C19 C 0.08952(11) 0.3724(3) 0.1211(2) 0.0441(11) Uani 1 1 d . . .
C11 C 0.06471(12) 0.0036(4) 0.1388(2) 0.0601(13) Uani 1 1 d . . .
H11A H 0.0480 0.0677 0.1361 0.072 Uiso 1 1 calc R . .
H11B H 0.0808 0.0170 0.1745 0.072 Uiso 1 1 calc R . .
O3 O 0.08912(11) 0.6933(3) 0.0495(2) 0.0910(13) Uani 1 1 d . . .
C7 C 0.22111(12) 0.5793(4) 0.0412(2) 0.0542(12) Uani 1 1 d . . .
H7A H 0.2214 0.6594 0.0273 0.065 Uiso 1 1 calc R . .
H7B H 0.2347 0.5753 0.0805 0.065 Uiso 1 1 calc R . .
C18 C 0.18519(12) 0.2609(4) 0.1928(2) 0.0497(12) Uani 1 1 d . . .
H18A H 0.1857 0.1878 0.1744 0.060 Uiso 1 1 calc R . .
C24 C 0.06633(13) 0.4166(4) 0.0763(2) 0.0582(13) Uani 1 1 d . . .
H24A H 0.0736 0.4254 0.0355 0.070 Uiso 1 1 calc R . .
C3 C 0.10833(15) 0.6478(4) 0.0188(3) 0.0630(14) Uani 1 1 d . . .
C29 C 0.22309(13) 0.1124(4) -0.1382(2) 0.0599(13) Uani 1 1 d . . .
H29A H 0.2465 0.1359 -0.1431 0.072 Uiso 1 1 calc R . .
C5 C 0.22272(12) 0.5045(4) -0.0701(2) 0.0540(12) Uani 1 1 d . . .
H5A H 0.2372 0.4561 -0.0961 0.065 Uiso 1 1 calc R . .
H5B H 0.2232 0.5825 -0.0872 0.065 Uiso 1 1 calc R . .
S3 S 0.05412(4) 0.86642(13) -0.09073(7) 0.0701(4) Uani 1 1 d . . .
C27 C 0.17600(15) -0.0174(4) -0.1623(2) 0.0606(14) Uani 1 1 d . . .
H27A H 0.1674 -0.0826 -0.1835 0.073 Uiso 1 1 calc R . .
O1 O 0.17801(12) 0.7835(3) -0.0630(2) 0.0994(14) Uani 1 1 d . . .
C33 C 0.08651(16) 0.3182(4) -0.2097(2) 0.0740(16) Uani 1 1 d . . .
H33A H 0.0933 0.3337 -0.2502 0.089 Uiso 1 1 calc R . .
C32 C 0.11191(13) 0.2860(4) -0.1645(2) 0.0558(13) Uani 1 1 d . . .
H32A H 0.1355 0.2784 -0.1752 0.067 Uiso 1 1 calc R . .
C2 C 0.11010(16) 0.5743(4) -0.0977(3) 0.0687(16) Uani 1 1 d . . .
O2 O 0.09239(12) 0.5750(3) -0.1413(2) 0.0991(15) Uani 1 1 d . . .
O6 O 0.09094(9) 0.8531(3) -0.07827(19) 0.0848(12) Uani 1 1 d . . .
C1 C 0.16232(15) 0.7055(4) -0.0500(2) 0.0652(15) Uani 1 1 d . . .
C26 C 0.15402(13) 0.0435(4) -0.1237(2) 0.0511(12) Uani 1 1 d . . .
H26A H 0.1307 0.0190 -0.1192 0.061 Uiso 1 1 calc R . .
O7 O 0.03792(11) 0.9665(3) -0.06166(19) 0.1079(15) Uani 1 1 d . . .
C34 C 0.05195(16) 0.3273(5) -0.1955(3) 0.0736(16) Uani 1 1 d . . .
H34A H 0.0349 0.3475 -0.2262 0.088 Uiso 1 1 calc R . .
C16 C 0.20863(15) 0.3929(5) 0.2687(2) 0.0717(16) Uani 1 1 d . . .
H16A H 0.2250 0.4101 0.3010 0.086 Uiso 1 1 calc R . .
C35 C 0.04220(14) 0.3064(5) -0.1355(3) 0.0772(17) Uani 1 1 d . . .
H35A H 0.0184 0.3124 -0.1256 0.093 Uiso 1 1 calc R . .
O5 O 0.03334(10) 0.7632(4) -0.0867(2) 0.1187(16) Uani 1 1 d . . .
C28 C 0.21000(15) 0.0170(5) -0.1694(2) 0.0647(15) Uani 1 1 d . . .
H28A H 0.2246 -0.0244 -0.1957 0.078 Uiso 1 1 calc R . .
C36 C 0.06731(13) 0.2764(4) -0.0890(2) 0.0593(13) Uani 1 1 d . . .
H36A H 0.0605 0.2641 -0.0482 0.071 Uiso 1 1 calc R . .
C20 C 0.07822(14) 0.3596(4) 0.1810(2) 0.0663(14) Uani 1 1 d . . .
H20A H 0.0937 0.3295 0.2118 0.080 Uiso 1 1 calc R . .
C17 C 0.20854(13) 0.2862(5) 0.2418(2) 0.0634(14) Uani 1 1 d . . .
H17A H 0.2244 0.2297 0.2567 0.076 Uiso 1 1 calc R . .
C15 C 0.18461(16) 0.4756(5) 0.2482(2) 0.0744(17) Uani 1 1 d . . .
H15A H 0.1843 0.5480 0.2674 0.089 Uiso 1 1 calc R . .
C22 C 0.02141(15) 0.4333(5) 0.1505(3) 0.0849(18) Uani 1 1 d . . .
H22A H -0.0018 0.4522 0.1604 0.102 Uiso 1 1 calc R . .
C12 C 0.04477(15) -0.1088(4) 0.1477(3) 0.0868(18) Uani 1 1 d . . .
H12A H 0.0317 -0.1046 0.1853 0.130 Uiso 1 1 calc R . .
H12B H 0.0614 -0.1720 0.1508 0.130 Uiso 1 1 calc R . .
H12C H 0.0286 -0.1213 0.1126 0.130 Uiso 1 1 calc R . .
C21 C 0.04422(16) 0.3908(5) 0.1958(3) 0.0850(18) Uani 1 1 d . . .
H21A H 0.0368 0.3829 0.2366 0.102 Uiso 1 1 calc R . .
C6 C 0.23970(12) 0.5077(4) -0.0055(2) 0.0570(13) Uani 1 1 d . . .
H6B H 0.2414 0.4288 0.0101 0.068 Uiso 1 1 calc R . .
H6C H 0.2638 0.5370 -0.0085 0.068 Uiso 1 1 calc R . .
S4 S 0.30726(4) 0.60965(11) -0.12852(7) 0.0621(4) Uani 1 1 d . . .
C23 C 0.03210(14) 0.4484(5) 0.0915(3) 0.0840(18) Uani 1 1 d . . .
H23A H 0.0166 0.4799 0.0611 0.101 Uiso 1 1 calc R . .
C37 C 0.0504(2) 0.8988(7) -0.1723(3) 0.102(2) Uani 1 1 d . . .
O8 O 0.28065(9) 0.6938(3) -0.11979(18) 0.0777(11) Uani 1 1 d . . .
O9 O 0.29502(11) 0.5068(3) -0.1596(2) 0.1031(14) Uani 1 1 d . . .
O10 O 0.33071(11) 0.5911(4) -0.07649(18) 0.1149(16) Uani 1 1 d . . .
F3 F 0.06595(15) 0.9995(5) -0.1844(2) 0.164(2) Uani 1 1 d . . .
F2 F 0.01777(13) 0.9083(5) -0.1922(2) 0.195(3) Uani 1 1 d . . .
F1 F 0.06628(16) 0.8238(5) -0.2064(2) 0.181(2) Uani 1 1 d . . .
F6 F 0.35913(9) 0.5978(3) -0.20493(15) 0.0909(10) Uani 1 1 d . . .
F5 F 0.35414(9) 0.7612(3) -0.16066(17) 0.1118(13) Uani 1 1 d . . .
F4 F 0.31811(10) 0.7133(3) -0.23388(16) 0.1017(11) Uani 1 1 d . . .
C38 C 0.33588(15) 0.6720(5) -0.1846(3) 0.0660(15) Uani 1 1 d . . .
H100 H 0.1229(9) 0.447(3) -0.0111(17) 0.050(11) Uiso 1 1 d . . .
H101 H 0.0811(10) 0.161(3) 0.0534(17) 0.039(12) Uiso 1 1 d . . .
OW1 O 0.02918(9) 0.1714(4) 0.0259(2) 0.0869(12) Uani 1 1 d D . .
HW1 H 0.0007(5) 0.161(3) 0.0357(14) 0.022(9) Uiso 1 1 d D . .
HW2 H 0.0353(11) 0.182(7) 0.0686(13) 0.22(5) Uiso 1 1 d D . .

loop_
_atom_site_aniso_label
_atom_site_aniso_U_11
_atom_site_aniso_U_22
_atom_site_aniso_U_33
_atom_site_aniso_U_23
_atom_site_aniso_U_13
_atom_site_aniso_U_12
Fe2 0.0439(4) 0.0313(3) 0.0292(3) -0.0006(3) 0.0041(3) 0.0019(3)
Fe1 0.0663(5) 0.0348(4) 0.0447(4) 0.0037(3) 0.0037(3) 0.0081(3)
P1 0.0442(7) 0.0327(6) 0.0315(6) -0.0015(5) 0.0052(5) 0.0030(5)
P2 0.0436(7) 0.0362(6) 0.0313(6) -0.0012(5) 0.0023(5) 0.0015(5)
S2 0.0634(8) 0.0352(6) 0.0364(7) -0.0030(5) 0.0056(5) -0.0007(5)
S1 0.0581(8) 0.0416(6) 0.0331(6) 0.0026(5) 0.0066(5) -0.0002(5)
O4 0.053(2) 0.056(2) 0.056(2) 0.0020(16) 0.0000(17) 0.0135(17)
N1 0.045(2) 0.035(2) 0.038(2) 0.0011(16) 0.0023(18) 0.0000(18)
C25 0.049(3) 0.036(2) 0.035(3) 0.0031(19) -0.001(2) 0.004(2)
C13 0.061(3) 0.036(2) 0.025(2) -0.0006(19) 0.003(2) -0.002(2)
C4 0.051(3) 0.033(2) 0.031(3) -0.0020(19) 0.005(2) -0.007(2)
C30 0.054(3) 0.050(3) 0.035(3) -0.006(2) 0.002(2) 0.002(2)
C31 0.050(3) 0.034(2) 0.042(3) -0.003(2) -0.004(2) 0.005(2)
C8 0.046(3) 0.042(2) 0.030(2) -0.0010(19) -0.003(2) -0.003(2)
C9 0.059(3) 0.039(2) 0.029(2) -0.0073(18) 0.004(2) -0.003(2)
C14 0.075(4) 0.051(3) 0.041(3) -0.003(2) 0.000(2) 0.005(3)
C10 0.054(3) 0.047(3) 0.040(3) 0.002(2) 0.001(2) -0.010(2)
C19 0.049(3) 0.041(2) 0.043(3) 0.004(2) 0.010(2) 0.002(2)
C11 0.061(3) 0.060(3) 0.060(3) 0.001(3) 0.019(3) -0.010(3)
O3 0.105(3) 0.071(3) 0.099(3) -0.013(2) 0.027(3) 0.030(2)
C7 0.063(3) 0.050(3) 0.049(3) 0.002(2) 0.002(2) -0.005(2)
C18 0.061(3) 0.046(3) 0.043(3) 0.004(2) 0.006(2) -0.001(2)
C24 0.052(3) 0.063(3) 0.061(3) 0.000(3) 0.011(3) 0.006(3)
C3 0.079(4) 0.044(3) 0.066(4) 0.004(3) -0.002(3) 0.005(3)
C29 0.058(3) 0.081(4) 0.042(3) -0.011(3) 0.010(2) 0.014(3)
C5 0.060(3) 0.055(3) 0.048(3) 0.000(2) 0.015(2) -0.007(2)
S3 0.0640(10) 0.0749(10) 0.0711(10) -0.0106(8) -0.0010(7) -0.0097(8)
C27 0.090(4) 0.045(3) 0.048(3) -0.011(2) 0.007(3) 0.006(3)
O1 0.131(4) 0.059(2) 0.108(3) 0.035(2) 0.007(3) -0.011(3)
C33 0.089(5) 0.085(4) 0.046(3) 0.008(3) -0.019(3) 0.011(3)
C32 0.060(3) 0.071(3) 0.037(3) 0.005(2) -0.002(2) 0.011(3)
C2 0.089(4) 0.055(3) 0.061(4) -0.003(3) -0.011(3) 0.020(3)
O2 0.128(4) 0.076(3) 0.090(3) -0.011(2) -0.042(3) 0.027(2)
O6 0.056(2) 0.088(3) 0.109(3) 0.019(2) -0.011(2) -0.002(2)
C1 0.086(4) 0.050(3) 0.060(4) 0.019(3) 0.007(3) 0.003(3)
C26 0.063(3) 0.044(3) 0.046(3) -0.003(2) 0.007(2) -0.001(2)
O7 0.125(4) 0.101(3) 0.097(3) -0.039(3) -0.009(3) 0.032(3)
C34 0.072(4) 0.075(4) 0.071(4) 0.002(3) -0.026(3) 0.012(3)
C16 0.083(4) 0.093(4) 0.039(3) 0.000(3) -0.012(3) -0.013(3)
C35 0.053(4) 0.080(4) 0.098(5) 0.004(4) -0.008(3) 0.007(3)
O5 0.080(3) 0.103(3) 0.173(5) -0.013(3) 0.015(3) -0.051(3)
C28 0.079(4) 0.071(4) 0.045(3) -0.013(3) 0.014(3) 0.027(3)
C36 0.058(3) 0.064(3) 0.056(3) 0.003(3) 0.000(3) 0.011(3)
C20 0.067(4) 0.080(4) 0.054(3) 0.009(3) 0.023(3) 0.017(3)
C17 0.073(4) 0.069(3) 0.047(3) 0.008(3) -0.013(3) -0.004(3)
C15 0.119(5) 0.063(3) 0.039(3) -0.015(3) -0.014(3) -0.008(3)
C22 0.054(4) 0.093(4) 0.110(6) 0.002(4) 0.031(4) 0.017(3)
C12 0.093(4) 0.083(4) 0.087(5) 0.014(3) 0.028(3) -0.029(3)
C21 0.072(4) 0.107(5) 0.078(5) 0.011(4) 0.039(3) 0.023(4)
C6 0.055(3) 0.063(3) 0.054(3) 0.005(3) 0.010(2) -0.009(3)
S4 0.0636(9) 0.0537(8) 0.0698(10) 0.0087(7) 0.0157(7) 0.0080(7)
C23 0.054(4) 0.107(5) 0.092(5) 0.014(4) 0.011(3) 0.030(3)
C37 0.110(6) 0.106(6) 0.088(6) -0.021(5) -0.011(5) 0.009(5)
O8 0.067(2) 0.058(2) 0.110(3) -0.016(2) 0.017(2) 0.0156(19)
O9 0.116(3) 0.039(2) 0.157(4) -0.010(2) 0.050(3) -0.012(2)
O10 0.093(3) 0.197(5) 0.055(3) 0.042(3) 0.013(2) 0.037(3)
F3 0.233(6) 0.142(4) 0.114(4) 0.042(3) -0.015(4) -0.006(4)
F2 0.119(4) 0.330(8) 0.130(4) -0.031(4) -0.061(3) 0.036(4)
F1 0.258(6) 0.195(5) 0.091(3) -0.046(3) 0.038(4) 0.050(4)
F6 0.095(2) 0.102(2) 0.078(2) -0.0066(19) 0.0291(19) 0.018(2)
F5 0.127(3) 0.102(3) 0.108(3) -0.027(2) 0.034(2) -0.060(2)
F4 0.132(3) 0.102(2) 0.071(2) 0.025(2) -0.003(2) 0.008(2)
C38 0.076(4) 0.056(3) 0.066(4) -0.002(3) 0.000(3) -0.009(3)
OW1 0.050(2) 0.099(3) 0.112(4) 0.016(3) -0.003(2) -0.006(2)

loop_
_atom_type_symbol
_atom_type_description
_atom_type_scat_dispersion_real
_atom_type_scat_dispersion_imag
_atom_type_scat_source
C C 0.0033 0.0016 'International Tables Vol C Tables 4.2.6.8 and 6.1.1.4'
H H 0.0000 0.0000 'International Tables Vol C Tables 4.2.6.8 and 6.1.1.4'
N N 0.0061 0.0033 'International Tables Vol C Tables 4.2.6.8 and 6.1.1.4'
O O 0.0106 0.0060 'International Tables Vol C Tables 4.2.6.8 and 6.1.1.4'
P P 0.1023 0.0942 'International Tables Vol C Tables 4.2.6.8 and 6.1.1.4'
S S 0.1246 0.1234 'International Tables Vol C Tables 4.2.6.8 and 6.1.1.4'
Fe Fe 0.3463 0.8444 'International Tables Vol C Tables 4.2.6.8 and 6.1.1.4'
F F 0.0171 0.0103 'International Tables Vol C Tables 4.2.6.8 and 6.1.1.4'

loop_
_geom_angle_atom_site_label_1
_geom_angle_atom_site_label_2
_geom_angle_atom_site_label_3
_geom_angle
_geom_angle_site_symmetry_1
_geom_angle_site_symmetry_3
_geom_angle_publ_flag
C4 Fe2 P1 87.25(14) . . ?
C4 Fe2 P2 90.62(13) . . ?
P1 Fe2 P2 95.81(6) . . ?
C4 Fe2 S2 100.65(13) . . ?
P1 Fe2 S2 89.94(5) . . ?
P2 Fe2 S2 167.60(5) . . ?
C4 Fe2 S1 103.88(14) . . ?
P1 Fe2 S1 168.13(5) . . ?
P2 Fe2 S1 88.28(6) . . ?
S2 Fe2 S1 84.02(6) . . ?
C4 Fe2 Fe1 145.17(13) . . ?
P1 Fe2 Fe1 113.86(4) . . ?
P2 Fe2 Fe1 113.00(5) . . ?
S2 Fe2 Fe1 54.60(5) . . ?
S1 Fe2 Fe1 54.42(4) . . ?
C4 Fe2 H100 176.9(12) . . ?
P1 Fe2 H100 91.4(13) . . ?
P2 Fe2 H100 86.7(11) . . ?
S2 Fe2 H100 82.1(11) . . ?
S1 Fe2 H100 77.7(13) . . ?
Fe1 Fe2 H100 37.8(12) . . ?
C1 Fe1 C2 94.7(2) . . ?
C1 Fe1 C3 93.7(2) . . ?
C2 Fe1 C3 93.3(2) . . ?
C1 Fe1 S1 96.61(18) . . ?
C2 Fe1 S1 91.03(18) . . ?
C3 Fe1 S1 168.48(16) . . ?
C1 Fe1 S2 94.28(17) . . ?
C2 Fe1 S2 170.23(16) . . ?
C3 Fe1 S2 89.87(17) . . ?
S1 Fe1 S2 84.17(6) . . ?
C1 Fe1 Fe2 136.05(17) . . ?
C2 Fe1 Fe2 115.89(15) . . ?
C3 Fe1 Fe2 113.83(16) . . ?
S1 Fe1 Fe2 54.78(4) . . ?
S2 Fe1 Fe2 54.49(3) . . ?
C1 Fe1 H100 174.9(12) . . ?
C2 Fe1 H100 87.7(12) . . ?
C3 Fe1 H100 90.7(13) . . ?
S1 Fe1 H100 78.8(13) . . ?
S2 Fe1 H100 83.0(12) . . ?
Fe2 Fe1 H100 39.1(12) . . ?
C13 P1 C19 104.2(2) . . ?
C13 P1 C8 100.04(18) . . ?
C19 P1 C8 99.24(19) . . ?
C13 P1 Fe2 113.96(15) . . ?
C19 P1 Fe2 122.74(15) . . ?
C8 P1 Fe2 113.46(14) . . ?
C25 P2 C31 100.5(2) . . ?
C25 P2 C9 96.98(19) . . ?
C31 P2 C9 104.88(19) . . ?
C25 P2 Fe2 117.49(15) . . ?
C31 P2 Fe2 115.67(13) . . ?
C9 P2 Fe2 118.32(14) . . ?
C7 S2 Fe2 112.98(15) . . ?
C7 S2 Fe1 110.57(16) . . ?
Fe2 S2 Fe1 70.92(5) . . ?
C5 S1 Fe1 110.74(16) . . ?
C5 S1 Fe2 112.85(15) . . ?
Fe1 S1 Fe2 70.80(5) . . ?
C8 N1 C9 112.8(3) . . ?
C8 N1 C10 110.4(3) . . ?
C9 N1 C10 108.2(3) . . ?
C8 N1 H101 112(2) . . ?
C9 N1 H101 108(2) . . ?
C10 N1 H101 106(2) . . ?
C30 C25 C26 117.6(4) . . ?
C30 C25 P2 122.9(3) . . ?
C26 C25 P2 119.5(4) . . ?
C14 C13 C18 118.1(4) . . ?
C14 C13 P1 119.5(3) . . ?
C18 C13 P1 122.0(3) . . ?
O4 C4 Fe2 178.1(4) . . ?
C29 C30 C25 121.4(4) . . ?
C29 C30 H30A 119.3 . . ?
C25 C30 H30A 119.3 . . ?
C32 C31 C36 119.1(4) . . ?
C32 C31 P2 120.8(4) . . ?
C36 C31 P2 120.1(4) . . ?
N1 C8 P1 114.1(3) . . ?
N1 C8 H8A 108.7 . . ?
P1 C8 H8A 108.7 . . ?
N1 C8 H8B 108.7 . . ?
P1 C8 H8B 108.7 . . ?
H8A C8 H8B 107.6 . . ?
N1 C9 P2 120.4(3) . . ?
N1 C9 H9A 107.2 . . ?
P2 C9 H9A 107.2 . . ?
N1 C9 H9B 107.2 . . ?
P2 C9 H9B 107.2 . . ?
H9A C9 H9B 106.9 . . ?
C15 C14 C13 120.4(4) . . ?
C15 C14 H14A 119.8 . . ?
C13 C14 H14A 119.8 . . ?
C11 C10 N1 114.0(4) . . ?
C11 C10 H10A 108.7 . . ?
N1 C10 H10A 108.7 . . ?
C11 C10 H10B 108.7 . . ?
N1 C10 H10B 108.7 . . ?
H10A C10 H10B 107.6 . . ?
C24 C19 C20 118.8(4) . . ?
C24 C19 P1 120.9(4) . . ?
C20 C19 P1 120.1(4) . . ?
C10 C11 C12 109.9(4) . . ?
C10 C11 H11A 109.7 . . ?
C12 C11 H11A 109.7 . . ?
C10 C11 H11B 109.7 . . ?
C12 C11 H11B 109.7 . . ?
H11A C11 H11B 108.2 . . ?
C6 C7 S2 116.8(3) . . ?
C6 C7 H7A 108.1 . . ?
S2 C7 H7A 108.1 . . ?
C6 C7 H7B 108.1 . . ?
S2 C7 H7B 108.1 . . ?
H7A C7 H7B 107.3 . . ?
C17 C18 C13 120.8(4) . . ?
C17 C18 H18A 119.6 . . ?
C13 C18 H18A 119.6 . . ?
C19 C24 C23 120.5(5) . . ?
C19 C24 H24A 119.8 . . ?
C23 C24 H24A 119.8 . . ?
O3 C3 Fe1 178.9(5) . . ?
C28 C29 C30 119.6(5) . . ?
C28 C29 H29A 120.2 . . ?
C30 C29 H29A 120.2 . . ?
C6 C5 S1 116.5(3) . . ?
C6 C5 H5A 108.2 . . ?
S1 C5 H5A 108.2 . . ?
C6 C5 H5B 108.2 . . ?
S1 C5 H5B 108.2 . . ?
H5A C5 H5B 107.3 . . ?
O6 S3 O5 115.7(3) . . ?
O6 S3 O7 115.4(2) . . ?
O5 S3 O7 113.3(3) . . ?
O6 S3 C37 104.5(3) . . ?
O5 S3 C37 102.1(3) . . ?
O7 S3 C37 103.5(3) . . ?
C28 C27 C26 120.5(5) . . ?
C28 C27 H27A 119.7 . . ?
C26 C27 H27A 119.7 . . ?
C34 C33 C32 120.7(5) . . ?
C34 C33 H33A 119.7 . . ?
C32 C33 H33A 119.7 . . ?
C31 C32 C33 120.7(5) . . ?
C31 C32 H32A 119.6 . . ?
C33 C32 H32A 119.6 . . ?
O2 C2 Fe1 177.9(6) . . ?
O1 C1 Fe1 175.9(5) . . ?
C27 C26 C25 120.6(5) . . ?
C27 C26 H26A 119.7 . . ?
C25 C26 H26A 119.7 . . ?
C33 C34 C35 119.3(5) . . ?
C33 C34 H34A 120.3 . . ?
C35 C34 H34A 120.3 . . ?
C17 C16 C15 120.1(5) . . ?
C17 C16 H16A 119.9 . . ?
C15 C16 H16A 119.9 . . ?
C34 C35 C36 121.1(5) . . ?
C34 C35 H35A 119.5 . . ?
C36 C35 H35A 119.5 . . ?
C27 C28 C29 120.3(5) . . ?
C27 C28 H28A 119.9 . . ?
C29 C28 H28A 119.9 . . ?
C31 C36 C35 119.1(5) . . ?
C31 C36 H36A 120.4 . . ?
C35 C36 H36A 120.4 . . ?
C19 C20 C21 120.6(5) . . ?
C19 C20 H20A 119.7 . . ?
C21 C20 H20A 119.7 . . ?
C16 C17 C18 120.4(5) . . ?
C16 C17 H17A 119.8 . . ?
C18 C17 H17A 119.8 . . ?
C16 C15 C14 120.1(5) . . ?
C16 C15 H15A 119.9 . . ?
C14 C15 H15A 119.9 . . ?
C23 C22 C21 120.7(5) . . ?
C23 C22 H22A 119.6 . . ?
C21 C22 H22A 119.6 . . ?
C11 C12 H12A 109.5 . . ?
C11 C12 H12B 109.5 . . ?
H12A C12 H12B 109.5 . . ?
C11 C12 H12C 109.5 . . ?
H12A C12 H12C 109.5 . . ?
H12B C12 H12C 109.5 . . ?
C22 C21 C20 119.8(6) . . ?
C22 C21 H21A 120.1 . . ?
C20 C21 H21A 120.1 . . ?
C7 C6 C5 115.9(4) . . ?
C7 C6 H6B 108.3 . . ?
C5 C6 H6B 108.3 . . ?
C7 C6 H6C 108.3 . . ?
C5 C6 H6C 108.3 . . ?
H6B C6 H6C 107.4 . . ?
O8 S4 O10 115.2(3) . . ?
O8 S4 O9 114.5(2) . . ?
O10 S4 O9 115.1(3) . . ?
O8 S4 C38 105.0(3) . . ?
O10 S4 C38 102.4(3) . . ?
O9 S4 C38 102.3(3) . . ?
C22 C23 C24 119.6(5) . . ?
C22 C23 H23A 120.2 . . ?
C24 C23 H23A 120.2 . . ?
F2 C37 F1 109.0(6) . . ?
F2 C37 F3 106.4(7) . . ?
F1 C37 F3 104.9(7) . . ?
F2 C37 S3 112.4(6) . . ?
F1 C37 S3 113.0(6) . . ?
F3 C37 S3 110.7(5) . . ?
F6 C38 F4 107.1(5) . . ?
F6 C38 F5 106.9(5) . . ?
F4 C38 F5 105.7(4) . . ?
F6 C38 S4 112.7(4) . . ?
F4 C38 S4 112.4(4) . . ?
F5 C38 S4 111.6(4) . . ?
HW1 OW1 HW2 92(2) . . ?

loop_
_geom_bond_atom_site_label_1
_geom_bond_atom_site_label_2
_geom_bond_distance
_geom_bond_site_symmetry_2
_geom_bond_publ_flag
Fe2 C4 1.740(5) . ?
Fe2 P1 2.2186(16) . ?
Fe2 P2 2.2315(15) . ?
Fe2 S2 2.2497(16) . ?
Fe2 S1 2.2593(16) . ?
Fe2 Fe1 2.6119(16) . ?
Fe2 H100 1.69(3) . ?
Fe1 C1 1.799(5) . ?
Fe1 C2 1.808(6) . ?
Fe1 C3 1.815(6) . ?
Fe1 S1 2.2494(15) . ?
Fe1 S2 2.2528(16) . ?
Fe1 H100 1.64(3) . ?
P1 C13 1.809(4) . ?
P1 C19 1.825(4) . ?
P1 C8 1.840(4) . ?
P2 C25 1.818(4) . ?
P2 C31 1.821(4) . ?
P2 C9 1.863(4) . ?
S2 C7 1.824(5) . ?
S1 C5 1.824(5) . ?
O4 C4 1.144(4) . ?
N1 C8 1.487(5) . ?
N1 C9 1.508(5) . ?
N1 C10 1.530(5) . ?
N1 H101 0.89(4) . ?
C25 C30 1.384(6) . ?
C25 C26 1.388(6) . ?
C13 C14 1.387(5) . ?
C13 C18 1.392(5) . ?
C30 C29 1.378(6) . ?
C30 H30A 0.9300 . ?
C31 C32 1.367(6) . ?
C31 C36 1.387(6) . ?
C8 H8A 0.9700 . ?
C8 H8B 0.9700 . ?
C9 H9A 0.9700 . ?
C9 H9B 0.9700 . ?
C14 C15 1.385(6) . ?
C14 H14A 0.9300 . ?
C10 C11 1.503(6) . ?
C10 H10A 0.9700 . ?
C10 H10B 0.9700 . ?
C19 C24 1.370(6) . ?
C19 C20 1.373(6) . ?
C11 C12 1.512(6) . ?
C11 H11A 0.9700 . ?
C11 H11B 0.9700 . ?
O3 C3 1.124(6) . ?
C7 C6 1.489(6) . ?
C7 H7A 0.9700 . ?
C7 H7B 0.9700 . ?
C18 C17 1.375(6) . ?
C18 H18A 0.9300 . ?
C24 C23 1.388(7) . ?
C24 H24A 0.9300 . ?
C29 C28 1.369(6) . ?
C29 H29A 0.9300 . ?
C5 C6 1.501(6) . ?
C5 H5A 0.9700 . ?
C5 H5B 0.9700 . ?
S3 O6 1.410(3) . ?
S3 O5 1.428(4) . ?
S3 O7 1.454(4) . ?
S3 C37 1.785(8) . ?
C27 C28 1.353(6) . ?
C27 C26 1.381(6) . ?
C27 H27A 0.9300 . ?
O1 C1 1.116(5) . ?
C33 C34 1.350(7) . ?
C33 C32 1.385(6) . ?
C33 H33A 0.9300 . ?
C32 H32A 0.9300 . ?
C2 O2 1.127(5) . ?
C26 H26A 0.9300 . ?
C34 C35 1.370(7) . ?
C34 H34A 0.9300 . ?
C16 C17 1.358(6) . ?
C16 C15 1.374(7) . ?
C16 H16A 0.9300 . ?
C35 C36 1.390(6) . ?
C35 H35A 0.9300 . ?
C28 H28A 0.9300 . ?
C36 H36A 0.9300 . ?
C20 C21 1.377(7) . ?
C20 H20A 0.9300 . ?
C17 H17A 0.9300 . ?
C15 H15A 0.9300 . ?
C22 C23 1.352(7) . ?
C22 C21 1.362(7) . ?
C22 H22A 0.9300 . ?
C12 H12A 0.9600 . ?
C12 H12B 0.9600 . ?
C12 H12C 0.9600 . ?
C21 H21A 0.9300 . ?
C6 H6B 0.9700 . ?
C6 H6C 0.9700 . ?
S4 O8 1.411(3) . ?
S4 O10 1.411(4) . ?
S4 O9 1.427(4) . ?
S4 C38 1.791(6) . ?
C23 H23A 0.9300 . ?
C37 F2 1.289(8) . ?
C37 F1 1.291(7) . ?
C37 F3 1.329(8) . ?
F6 C38 1.310(6) . ?
F5 C38 1.328(5) . ?
F4 C38 1.317(5) . ?
OW1 HW1 1.105(18) . ?
OW1 HW2 0.94(2) . ?
